data_7207352
loop_
_publ_author_name
'Wei, Wei'
'Yu, Hongtao'
'Jiang, Feilong'
'Liu, Bing'
'Ma, Jie'
'Hong, Maochun'

_publ_section_title
;
 Anion-controlled conformational variation: Structural modulation and
 anion exchange of Ag(i) coordination networks
;
_journal_issue 5
_journal_name_full CrystEngComm
_journal_page_first 1693
_journal_paper_doi 10.1039/c1ce06141k
_journal_volume 14
_journal_year 2012
_chemical_formula_sum 'C14 H12 Ag N5 O2 S3'
_chemical_formula_weight 486.34
_chemical_name_systematic
;
?
;
_space_group_IT_number 15
_symmetry_cell_setting monoclinic
_symmetry_space_group_name_Hall '-C 2yc'
_symmetry_space_group_name_H-M 'C 1 2/c 1'
_atom_sites_solution_hydrogens geom
_atom_sites_solution_primary direct
_atom_sites_solution_secondary difmap
_audit_creation_method SHELXL-97
_cell_angle_alpha 90.00
_cell_angle_beta 104.337(14)
_cell_angle_gamma 90.00
_cell_formula_units_Z 8
_cell_length_a 29.96(3)
_cell_length_b 5.629(4)
_cell_length_c 20.905(17)
_cell_measurement_reflns_used 3100
_cell_measurement_temperature 293(2)
_cell_measurement_theta_max 27.4427
_cell_measurement_theta_min 2.0109
_cell_volume 3416(5)
_computing_cell_refinement 'CrystalClear (Rigaku Corp., 2000)'
_computing_data_collection 'CrystalClear (Rigaku Corp., 2000)'
_computing_data_reduction 'CrystalClear (Rigaku Corp., 2000)'
_computing_molecular_graphics ORTEP-3
_computing_publication_material 'SHELXL-97 (Sheldrick, 1997)'
_computing_structure_refinement 'SHELXL-97 (Sheldrick, 1997)'
_computing_structure_solution 'SHELXL-97 (Sheldrick, 1990)'
_diffrn_ambient_temperature 293(2)
_diffrn_detector_area_resol_mean 14.6306
_diffrn_measured_fraction_theta_full 0.970
_diffrn_measured_fraction_theta_max 0.970
_diffrn_measurement_device_type 'Rigaku Mercury CCD area-detector'
_diffrn_measurement_method dtprofit.ref
_diffrn_radiation_monochromator graphite
_diffrn_radiation_source 'fine-focus sealed tube'
_diffrn_radiation_type MoK\a
_diffrn_radiation_wavelength 0.71073
_diffrn_reflns_av_R_equivalents 0.0538
_diffrn_reflns_av_sigmaI/netI 0.0518
_diffrn_reflns_limit_h_max 31
_diffrn_reflns_limit_h_min -38
_diffrn_reflns_limit_k_max 7
_diffrn_reflns_limit_k_min -7
_diffrn_reflns_limit_l_max 27
_diffrn_reflns_limit_l_min -27
_diffrn_reflns_number 12231
_diffrn_reflns_theta_full 27.58
_diffrn_reflns_theta_max 27.58
_diffrn_reflns_theta_min 2.72
_exptl_absorpt_coefficient_mu 1.566
_exptl_absorpt_correction_T_max 0.8983
_exptl_absorpt_correction_T_min 0.6509
_exptl_absorpt_correction_type multi-scan
_exptl_absorpt_process_details 'CrystalClear (Rigaku, 2000)'
_exptl_crystal_colour Colorless
_exptl_crystal_density_diffrn 1.891
_exptl_crystal_density_method 'not measured'
_exptl_crystal_description Prism
_exptl_crystal_F_000 1936
_exptl_crystal_size_max 0.30
_exptl_crystal_size_mid 0.15
_exptl_crystal_size_min 0.07
_refine_diff_density_max 0.535
_refine_diff_density_min -0.603
_refine_diff_density_rms 0.093
_refine_ls_extinction_method none
_refine_ls_goodness_of_fit_ref 1.046
_refine_ls_hydrogen_treatment constr
_refine_ls_matrix_type full
_refine_ls_number_parameters 226
_refine_ls_number_reflns 3847
_refine_ls_number_restraints 0
_refine_ls_restrained_S_all 1.046
_refine_ls_R_factor_all 0.0813
_refine_ls_R_factor_gt 0.0472
_refine_ls_shift/su_max 0.000
_refine_ls_shift/su_mean 0.000
_refine_ls_structure_factor_coef Fsqd
_refine_ls_weighting_details 'calc w=1/[\s^2^(Fo^2^)+(0.0482P)^2^+0.0000P] where P=(Fo^2^+2Fc^2^)/3'
_refine_ls_weighting_scheme calc
_refine_ls_wR_factor_gt 0.0955
_refine_ls_wR_factor_ref 0.1086
_reflns_number_gt 2589
_reflns_number_total 3847
_reflns_threshold_expression >2sigma(I)
_cod_data_source_file c1ce06141k.txt
_cod_data_source_block complex3
_cod_depositor_comments
;
The following automatic conversions were performed:

'_exptl_absorpt_correction_type' value 'Multi-scan' changed to
'multi-scan' according to
/home/saulius/struct/CIF-dictionaries/cif_core.dic dictionary named
'cif_core.dic' version 2.4.1 from 2010-06-29.

Automatic conversion script
Id: cif_fix_values 1715 2011-07-08 13:25:40Z adriana 
;
_cod_original_sg_symbol_H-M C2/c
_cod_database_code 7207352

loop_
_symmetry_equiv_pos_as_xyz
'x, y, z'
'-x, y, -z+1/2'
'x+1/2, y+1/2, z'
'-x+1/2, y+1/2, -z+1/2'
'-x, -y, -z'
'x, -y, z-1/2'
'-x+1/2, -y+1/2, -z'
'x+1/2, -y+1/2, z-1/2'

loop_
_atom_site_label
_atom_site_type_symbol
_atom_site_fract_x
_atom_site_fract_y
_atom_site_fract_z
_atom_site_U_iso_or_equiv
_atom_site_adp_type
_atom_site_occupancy
_atom_site_symmetry_multiplicity
_atom_site_calc_flag
_atom_site_refinement_flags
Ag1 Ag 0.124477(13) 0.12703(6) 0.530515(19) 0.05130(15) Uani 1 1 d .
S1 S 0.29808(4) 0.4971(2) 0.35287(6) 0.0438(3) Uani 1 1 d .
S2 S 0.37165(4) 0.7119(2) 0.29379(6) 0.0464(3) Uani 1 1 d .
S3 S 0.43566(4) 0.6296(2) 0.20550(7) 0.0536(3) Uani 1 1 d .
O1 O 0.14646(15) -0.4435(7) 0.5747(2) 0.0731(11) Uani 1 1 d .
O2 O 0.09370(15) -0.4429(7) 0.4861(2) 0.0717(11) Uani 1 1 d .
N1 N 0.12189(17) -0.3302(7) 0.5283(3) 0.0603(12) Uani 1 1 d .
N2 N 0.17004(14) 0.1517(6) 0.45349(19) 0.0458(9) Uani 1 1 d .
N3 N 0.33456(13) 0.3050(6) 0.25845(19) 0.0490(10) Uani 1 1 d .
N4 N 0.36811(13) 0.3357(6) 0.22318(19) 0.0488(10) Uani 1 1 d .
N5 N 0.56050(13) 0.4047(6) 0.0779(2) 0.0481(10) Uani 1 1 d .
C1 C 0.23528(18) 0.0158(8) 0.4164(2) 0.0534(13) Uani 1 1 d .
H1 H 0.2584 -0.0971 0.4197 0.064 Uiso 1 1 calc R
C2 C 0.20402(18) -0.0016(8) 0.4551(3) 0.0556(13) Uani 1 1 d .
H2 H 0.2070 -0.1291 0.4841 0.067 Uiso 1 1 calc R
C3 C 0.16707(16) 0.3359(7) 0.4117(2) 0.0453(11) Uani 1 1 d .
H3 H 0.1440 0.4479 0.4102 0.054 Uiso 1 1 calc R
C4 C 0.19655(16) 0.3675(7) 0.3710(2) 0.0443(11) Uani 1 1 d .
H4 H 0.1929 0.4974 0.3426 0.053 Uiso 1 1 calc R
C5 C 0.23163(15) 0.2045(7) 0.3725(2) 0.0412(10) Uani 1 1 d .
C6 C 0.26388(16) 0.2290(8) 0.3283(2) 0.0473(11) Uani 1 1 d .
H6A H 0.2466 0.2412 0.2826 0.057 Uiso 1 1 calc R
H6B H 0.2839 0.0912 0.3327 0.057 Uiso 1 1 calc R
C7 C 0.33370(15) 0.4834(7) 0.2983(2) 0.0375(9) Uani 1 1 d .
C8 C 0.38973(15) 0.5346(8) 0.2368(2) 0.0410(10) Uani 1 1 d .
C9 C 0.43862(19) 0.3767(8) 0.1529(3) 0.0605(14) Uani 1 1 d .
H9A H 0.4389 0.2305 0.1775 0.073 Uiso 1 1 calc R
H9B H 0.4118 0.3749 0.1157 0.073 Uiso 1 1 calc R
C10 C 0.48180(17) 0.3939(8) 0.1284(2) 0.0458(11) Uani 1 1 d .
C11 C 0.49075(17) 0.5829(8) 0.0917(2) 0.0496(12) Uani 1 1 d .
H11 H 0.4704 0.7102 0.0828 0.060 Uiso 1 1 calc R
C12 C 0.52996(17) 0.5844(8) 0.0681(2) 0.0484(12) Uani 1 1 d .
H12 H 0.5355 0.7160 0.0443 0.058 Uiso 1 1 calc R
C13 C 0.55181(17) 0.2254(9) 0.1144(2) 0.0543(12) Uani 1 1 d .
H13 H 0.5727 0.1002 0.1226 0.065 Uiso 1 1 calc R
C14 C 0.51447(18) 0.2117(9) 0.1406(3) 0.0574(13) Uani 1 1 d .
H14 H 0.5108 0.0821 0.1664 0.069 Uiso 1 1 calc R

loop_
_atom_site_aniso_label
_atom_site_aniso_U_11
_atom_site_aniso_U_22
_atom_site_aniso_U_33
_atom_site_aniso_U_23
_atom_site_aniso_U_13
_atom_site_aniso_U_12
Ag1 0.0561(3) 0.0461(2) 0.0626(3) 0.00184(18) 0.0353(2) -0.00206(18)
S1 0.0434(7) 0.0453(6) 0.0485(6) -0.0058(5) 0.0227(6) -0.0046(5)
S2 0.0502(8) 0.0430(6) 0.0524(7) -0.0086(5) 0.0248(6) -0.0072(5)
S3 0.0503(8) 0.0565(7) 0.0641(8) -0.0125(6) 0.0333(7) -0.0125(6)
O1 0.072(3) 0.059(2) 0.086(3) 0.004(2) 0.014(2) -0.002(2)
O2 0.073(3) 0.075(3) 0.069(2) 0.001(2) 0.020(2) 0.006(2)
N1 0.063(3) 0.053(3) 0.078(3) -0.005(2) 0.042(3) -0.001(2)
N2 0.049(2) 0.045(2) 0.050(2) 0.0054(18) 0.0257(19) 0.0039(18)
N3 0.051(3) 0.047(2) 0.059(2) -0.0120(18) 0.033(2) -0.0112(18)
N4 0.046(2) 0.049(2) 0.059(2) -0.0116(19) 0.027(2) -0.0070(18)
N5 0.040(2) 0.048(2) 0.060(2) 0.0001(19) 0.021(2) 0.0000(18)
C1 0.054(3) 0.044(2) 0.068(3) 0.005(2) 0.026(3) 0.015(2)
C2 0.064(4) 0.046(3) 0.065(3) 0.014(2) 0.032(3) 0.011(3)
C3 0.043(3) 0.047(2) 0.049(3) 0.003(2) 0.019(2) 0.009(2)
C4 0.050(3) 0.043(2) 0.043(2) 0.011(2) 0.016(2) 0.001(2)
C5 0.039(3) 0.042(2) 0.044(2) -0.005(2) 0.013(2) -0.004(2)
C6 0.049(3) 0.045(2) 0.053(3) -0.009(2) 0.021(2) -0.009(2)
C7 0.030(2) 0.040(2) 0.044(2) -0.0006(19) 0.013(2) -0.0003(19)
C8 0.034(3) 0.048(2) 0.043(2) -0.001(2) 0.012(2) 0.002(2)
C9 0.059(3) 0.057(3) 0.077(4) -0.017(3) 0.039(3) -0.010(3)
C10 0.047(3) 0.048(2) 0.050(3) -0.010(2) 0.025(2) -0.007(2)
C11 0.045(3) 0.049(3) 0.058(3) -0.003(2) 0.019(2) 0.007(2)
C12 0.053(3) 0.048(3) 0.048(3) 0.001(2) 0.021(2) -0.002(2)
C13 0.050(3) 0.051(3) 0.068(3) 0.003(3) 0.025(3) 0.006(2)
C14 0.062(3) 0.050(3) 0.068(3) 0.006(3) 0.032(3) -0.001(3)

loop_
_atom_type_symbol
_atom_type_description
_atom_type_scat_dispersion_real
_atom_type_scat_dispersion_imag
_atom_type_scat_source
C C 0.0033 0.0016 'International Tables Vol C Tables 4.2.6.8 and 6.1.1.4'
H H 0.0000 0.0000 'International Tables Vol C Tables 4.2.6.8 and 6.1.1.4'
N N 0.0061 0.0033 'International Tables Vol C Tables 4.2.6.8 and 6.1.1.4'
O O 0.0106 0.0060 'International Tables Vol C Tables 4.2.6.8 and 6.1.1.4'
S S 0.1246 0.1234 'International Tables Vol C Tables 4.2.6.8 and 6.1.1.4'
Ag Ag -0.8971 1.1015 'International Tables Vol C Tables 4.2.6.8 and 6.1.1.4'

loop_
_geom_angle_atom_site_label_1
_geom_angle_atom_site_label_2
_geom_angle_atom_site_label_3
_geom_angle
_geom_angle_site_symmetry_1
_geom_angle_site_symmetry_3
N2 Ag1 N5 162.46(14) . 8_456
N2 Ag1 N1 93.81(12) . .
N5 Ag1 N1 84.75(13) 8_456 .
C7 S1 C6 99.8(2) . .
C7 S2 C8 86.1(2) . .
C8 S3 C9 98.5(2) . .
O2 N1 O1 117.6(4) . .
O2 N1 Ag1 122.6(4) . .
O1 N1 Ag1 119.4(4) . .
C2 N2 C3 116.4(4) . .
C2 N2 Ag1 120.9(3) . .
C3 N2 Ag1 122.1(3) . .
C7 N3 N4 111.8(3) . .
C8 N4 N3 112.2(4) . .
C13 N5 C12 115.8(4) . .
C13 N5 Ag1 118.4(3) . 8
C12 N5 Ag1 125.6(3) . 8
C2 C1 C5 119.1(4) . .
C2 C1 H1 120.5 . .
C5 C1 H1 120.5 . .
N2 C2 C1 124.4(4) . .
N2 C2 H2 117.8 . .
C1 C2 H2 117.8 . .
N2 C3 C4 123.4(4) . .
N2 C3 H3 118.3 . .
C4 C3 H3 118.3 . .
C3 C4 C5 119.7(4) . .
C3 C4 H4 120.1 . .
C5 C4 H4 120.1 . .
C1 C5 C4 117.1(4) . .
C1 C5 C6 121.3(4) . .
C4 C5 C6 121.6(4) . .
C5 C6 S1 107.7(3) . .
C5 C6 H6A 110.2 . .
S1 C6 H6A 110.2 . .
C5 C6 H6B 110.2 . .
S1 C6 H6B 110.2 . .
H6A C6 H6B 108.5 . .
N3 C7 S2 114.7(3) . .
N3 C7 S1 124.2(3) . .
S2 C7 S1 121.2(2) . .
N4 C8 S2 115.1(3) . .
N4 C8 S3 125.6(3) . .
S2 C8 S3 119.2(3) . .
C10 C9 S3 109.3(3) . .
C10 C9 H9A 109.8 . .
S3 C9 H9A 109.8 . .
C10 C9 H9B 109.8 . .
S3 C9 H9B 109.8 . .
H9A C9 H9B 108.3 . .
C11 C10 C14 116.4(4) . .
C11 C10 C9 122.7(4) . .
C14 C10 C9 120.8(4) . .
C10 C11 C12 120.2(4) . .
C10 C11 H11 119.9 . .
C12 C11 H11 119.9 . .
N5 C12 C11 123.2(4) . .
N5 C12 H12 118.4 . .
C11 C12 H12 118.4 . .
N5 C13 C14 124.8(5) . .
N5 C13 H13 117.6 . .
C14 C13 H13 117.6 . .
C13 C14 C10 119.5(5) . .
C13 C14 H14 120.3 . .
C10 C14 H14 120.3 . .

loop_
_geom_bond_atom_site_label_1
_geom_bond_atom_site_label_2
_geom_bond_distance
_geom_bond_site_symmetry_2
Ag1 N2 2.359(4) .
Ag1 N5 2.372(4) 8_456
Ag1 N1 2.575(5) .
S1 C7 1.746(4) .
S1 C6 1.826(5) .
S2 C7 1.735(4) .
S2 C8 1.740(4) .
S3 C8 1.748(5) .
S3 C9 1.815(5) .
O1 N1 1.240(6) .
O2 N1 1.235(6) .
N2 C2 1.329(6) .
N2 C3 1.344(5) .
N3 C7 1.309(5) .
N3 N4 1.397(5) .
N4 C8 1.290(5) .
N5 C13 1.329(6) .
N5 C12 1.346(6) .
N5 Ag1 2.372(4) 8
C1 C2 1.385(6) .
C1 C5 1.389(6) .
C1 H1 0.9300 .
C2 H2 0.9300 .
C3 C4 1.383(6) .
C3 H3 0.9300 .
C4 C5 1.390(6) .
C4 H4 0.9300 .
C5 C6 1.500(6) .
C6 H6A 0.9700 .
C6 H6B 0.9700 .
C9 C10 1.508(6) .
C9 H9A 0.9700 .
C9 H9B 0.9700 .
C10 C11 1.376(6) .
C10 C14 1.397(7) .
C11 C12 1.383(6) .
C11 H11 0.9300 .
C12 H12 0.9300 .
C13 C14 1.365(7) .
C13 H13 0.9300 .
C14 H14 0.9300 .
